data_4105921
loop_
_publ_author_name
'Ian J. Casely'
'Joseph W. Ziller'
'Ming Fang'
'Filipp Furche'
'William J. Evans'

_publ_section_title
;
 Facile Bismuth-Oxygen Bond Cleavage, C-H Activation, and Formation of a
 Monodentate Carbon-Bound Oxyaryl Dianion, (C6H2tBu2-3,5-O-4)2-
;
_journal_name_full 'Journal of the American Chemical Society'
_journal_page_first 5244
_journal_page_last 5247
_journal_paper_doi 10.1021/ja201128d
_journal_volume 133
_journal_year 2011
_chemical_formula_sum 'C27 H40.5 Bi N2.5 O'
_chemical_formula_weight 625.10
_chemical_name_systematic
; 
 ? 
;
_space_group_IT_number 2
_symmetry_cell_setting triclinic
_symmetry_space_group_name_Hall '-P 1'
_symmetry_space_group_name_H-M 'P -1'
_atom_sites_solution_hydrogens geom
_atom_sites_solution_primary direct
_atom_sites_solution_secondary difmap
_audit_creation_method SHELXTL
_cell_angle_alpha 98.9882(6)
_cell_angle_beta 96.4784(6)
_cell_angle_gamma 90.1828(6)
_cell_formula_units_Z 4
_cell_length_a 10.1403(6)
_cell_length_b 14.3990(8)
_cell_length_c 18.6374(10)
_cell_measurement_reflns_used 9983
_cell_measurement_temperature 143(2)
_cell_measurement_theta_max 28.20
_cell_measurement_theta_min 2.19
_cell_volume 2670.1(3)
_computing_cell_refinement 'Bruker SAINT'
_computing_data_collection 'Bruker APEX2'
_computing_data_reduction 'Bruker SAINT'
_computing_molecular_graphics 'Bruker SHELXTL'
_computing_publication_material 'Bruker SHELXTL'
_computing_structure_refinement 'SHELXL-97 (Sheldrick, 2008)'
_computing_structure_solution 'SHELXS-97 (Sheldrick, 2008)'
_diffrn_ambient_temperature 143(2)
_diffrn_measured_fraction_theta_full 0.996
_diffrn_measured_fraction_theta_max 0.902
_diffrn_measurement_device_type 'Bruker APEX-II CCD'
_diffrn_measurement_method '\f and \w scans'
_diffrn_radiation_monochromator graphite
_diffrn_radiation_source 'fine-focus sealed tube'
_diffrn_radiation_type MoK\a
_diffrn_radiation_wavelength 0.71073
_diffrn_reflns_av_R_equivalents 0.0161
_diffrn_reflns_av_sigmaI/netI 0.0178
_diffrn_reflns_limit_h_max 12
_diffrn_reflns_limit_h_min -12
_diffrn_reflns_limit_k_max 18
_diffrn_reflns_limit_k_min -18
_diffrn_reflns_limit_l_max 24
_diffrn_reflns_limit_l_min -24
_diffrn_reflns_number 30775
_diffrn_reflns_theta_full 25.50
_diffrn_reflns_theta_max 28.45
_diffrn_reflns_theta_min 1.67
_exptl_absorpt_coefficient_mu 6.624
_exptl_absorpt_correction_T_max 0.2249
_exptl_absorpt_correction_T_min 0.1954
_exptl_absorpt_correction_type numerical
_exptl_absorpt_process_details 'Bruker SADABS'
_exptl_crystal_colour yellow
_exptl_crystal_density_diffrn 1.555
_exptl_crystal_density_meas ?
_exptl_crystal_description irregular
_exptl_crystal_F_000 1244
_exptl_crystal_size_max 0.37
_exptl_crystal_size_mid 0.34
_exptl_crystal_size_min 0.32
_refine_diff_density_max 0.843
_refine_diff_density_min -0.660
_refine_diff_density_rms 0.079
_refine_ls_extinction_method none
_refine_ls_goodness_of_fit_ref 1.044
_refine_ls_hydrogen_treatment constr
_refine_ls_matrix_type full
_refine_ls_number_parameters 587
_refine_ls_number_reflns 12168
_refine_ls_number_restraints 0
_refine_ls_restrained_S_all 1.044
_refine_ls_R_factor_all 0.0183
_refine_ls_R_factor_gt 0.0165
_refine_ls_shift/su_max 0.005
_refine_ls_shift/su_mean 0.000
_refine_ls_structure_factor_coef Fsqd
_refine_ls_weighting_details 'calc w=1/[\s^2^(Fo^2^)+(0.0200P)^2^+1.6522P] where P=(Fo^2^+2Fc^2^)/3'
_refine_ls_weighting_scheme calc
_refine_ls_wR_factor_gt 0.0392
_refine_ls_wR_factor_ref 0.0399
_reflns_number_gt 11387
_reflns_number_total 12168
_reflns_threshold_expression >2sigma(I)
_cod_data_source_file ja201128d_si_003.cif
_cod_data_source_block ijc29
_cod_depositor_comments
;
The following automatic conversions were performed:

'_exptl_crystal_density_meas' value 'none' was changed to '?' - the
value is perceived as not measured.

Automatic conversion script
Id: cif_fix_values 3008 2015-01-20 13:52:24Z robertas 
;
_cod_original_formula_sum 'C27 H40.50 Bi N2.50 O'
_cod_database_code 4105921

loop_
_symmetry_equiv_pos_as_xyz
'x, y, z'
'-x, -y, -z'

loop_
_atom_site_label
_atom_site_type_symbol
_atom_site_fract_x
_atom_site_fract_y
_atom_site_fract_z
_atom_site_U_iso_or_equiv
_atom_site_adp_type
_atom_site_occupancy
_atom_site_symmetry_multiplicity
_atom_site_calc_flag
_atom_site_refinement_flags
_atom_site_disorder_assembly
_atom_site_disorder_group
Bi1 Bi 0.683351(7) 0.909872(5) 0.296225(4) 0.01467(2) Uani 1 1 d . . .
O1 O 0.06060(14) 0.85784(11) 0.26994(8) 0.0225(3) Uani 1 1 d . . .
N1 N 0.67439(17) 1.07808(12) 0.27475(10) 0.0183(3) Uani 1 1 d . . .
N2 N 0.70329(17) 0.73862(11) 0.23354(9) 0.0178(3) Uani 1 1 d . . .
C1 C 0.69667(19) 0.91065(14) 0.17895(11) 0.0171(4) Uani 1 1 d . . .
C2 C 0.6557(2) 0.98957(14) 0.14919(11) 0.0188(4) Uani 1 1 d . . .
C3 C 0.6525(2) 0.98761(16) 0.07424(12) 0.0264(5) Uani 1 1 d . . .
H3A H 0.6262 1.0414 0.0529 0.032 Uiso 1 1 calc R . .
C4 C 0.6884(3) 0.90600(17) 0.03065(12) 0.0296(5) Uani 1 1 d . . .
H4A H 0.6846 0.9041 -0.0207 0.035 Uiso 1 1 calc R . .
C5 C 0.7295(2) 0.82755(16) 0.06120(12) 0.0251(5) Uani 1 1 d . . .
H5A H 0.7533 0.7723 0.0308 0.030 Uiso 1 1 calc R . .
C6 C 0.7359(2) 0.82985(14) 0.13624(11) 0.0186(4) Uani 1 1 d . . .
C7 C 0.6069(2) 1.07217(14) 0.19964(11) 0.0195(4) Uani 1 1 d . . .
H7A H 0.6237 1.1312 0.1808 0.023 Uiso 1 1 calc R . .
H7B H 0.5099 1.0651 0.2004 0.023 Uiso 1 1 calc R . .
C8 C 0.8122(2) 1.11441(15) 0.27861(13) 0.0248(5) Uani 1 1 d . . .
H8A H 0.8108 1.1785 0.2671 0.037 Uiso 1 1 calc R . .
H8B H 0.8598 1.0739 0.2433 0.037 Uiso 1 1 calc R . .
H8C H 0.8573 1.1149 0.3280 0.037 Uiso 1 1 calc R . .
C9 C 0.6012(2) 1.13793(14) 0.32771(12) 0.0225(4) Uani 1 1 d . . .
H9A H 0.5959 1.2016 0.3153 0.034 Uiso 1 1 calc R . .
H9B H 0.6477 1.1403 0.3770 0.034 Uiso 1 1 calc R . .
H9C H 0.5114 1.1117 0.3260 0.034 Uiso 1 1 calc R . .
C10 C 0.7868(2) 0.75037(14) 0.17518(12) 0.0204(4) Uani 1 1 d . . .
H10A H 0.7850 0.6913 0.1398 0.025 Uiso 1 1 calc R . .
H10B H 0.8799 0.7642 0.1968 0.025 Uiso 1 1 calc R . .
C11 C 0.7692(2) 0.68194(16) 0.28548(13) 0.0290(5) Uani 1 1 d . . .
H11A H 0.7858 0.6192 0.2596 0.044 Uiso 1 1 calc R . .
H11B H 0.7120 0.6763 0.3237 0.044 Uiso 1 1 calc R . .
H11C H 0.8536 0.7125 0.3078 0.044 Uiso 1 1 calc R . .
C12 C 0.5734(2) 0.69549(15) 0.20161(12) 0.0231(4) Uani 1 1 d . . .
H12A H 0.5851 0.6295 0.1812 0.035 Uiso 1 1 calc R . .
H12B H 0.5351 0.7293 0.1627 0.035 Uiso 1 1 calc R . .
H12C H 0.5136 0.6990 0.2397 0.035 Uiso 1 1 calc R . .
C13 C 0.4664(2) 0.90224(14) 0.28529(11) 0.0166(4) Uani 1 1 d . . .
C14 C 0.38820(19) 0.89176(13) 0.21766(10) 0.0158(4) Uani 1 1 d . . .
H14A H 0.4311 0.8908 0.1748 0.019 Uiso 1 1 calc R . .
C15 C 0.25135(19) 0.88272(13) 0.21031(10) 0.0148(4) Uani 1 1 d . . .
C16 C 0.18392(19) 0.87970(14) 0.27504(11) 0.0161(4) Uani 1 1 d . . .
C17 C 0.2641(2) 0.90356(13) 0.34529(10) 0.0156(4) Uani 1 1 d . . .
C18 C 0.4008(2) 0.91084(13) 0.34852(10) 0.0163(4) Uani 1 1 d . . .
H18A H 0.4522 0.9220 0.3950 0.020 Uiso 1 1 calc R . .
C19 C 0.1699(2) 0.87355(14) 0.13510(10) 0.0172(4) Uani 1 1 d . . .
C20 C 0.1118(2) 0.77303(15) 0.11340(11) 0.0219(4) Uani 1 1 d . . .
H20A H 0.0699 0.7550 0.1542 0.033 Uiso 1 1 calc R . .
H20B H 0.1831 0.7295 0.1016 0.033 Uiso 1 1 calc R . .
H20C H 0.0454 0.7705 0.0706 0.033 Uiso 1 1 calc R . .
C21 C 0.0578(2) 0.94503(15) 0.13613(12) 0.0236(4) Uani 1 1 d . . .
H21A H 0.0010 0.9351 0.1735 0.035 Uiso 1 1 calc R . .
H21B H 0.0048 0.9367 0.0881 0.035 Uiso 1 1 calc R . .
H21C H 0.0961 1.0089 0.1473 0.035 Uiso 1 1 calc R . .
C22 C 0.2542(2) 0.89236(16) 0.07521(11) 0.0234(4) Uani 1 1 d . . .
H22A H 0.3235 0.8453 0.0704 0.035 Uiso 1 1 calc R . .
H22B H 0.2954 0.9553 0.0884 0.035 Uiso 1 1 calc R . .
H22C H 0.1975 0.8885 0.0286 0.035 Uiso 1 1 calc R . .
C23 C 0.1937(2) 0.92250(14) 0.41510(11) 0.0186(4) Uani 1 1 d . . .
C24 C 0.1243(3) 0.83346(16) 0.42946(13) 0.0280(5) Uani 1 1 d . . .
H24A H 0.1906 0.7857 0.4375 0.042 Uiso 1 1 calc R . .
H24B H 0.0605 0.8092 0.3871 0.042 Uiso 1 1 calc R . .
H24C H 0.0775 0.8486 0.4729 0.042 Uiso 1 1 calc R . .
C25 C 0.0903(2) 0.99872(15) 0.40580(12) 0.0248(5) Uani 1 1 d . . .
H25A H 0.0472 1.0135 0.4506 0.037 Uiso 1 1 calc R . .
H25B H 0.0234 0.9758 0.3646 0.037 Uiso 1 1 calc R . .
H25C H 0.1343 1.0555 0.3963 0.037 Uiso 1 1 calc R . .
C26 C 0.2903(2) 0.95914(18) 0.48305(12) 0.0292(5) Uani 1 1 d . . .
H26A H 0.3566 0.9114 0.4912 0.044 Uiso 1 1 calc R . .
H26B H 0.2412 0.9726 0.5257 0.044 Uiso 1 1 calc R . .
H26C H 0.3349 1.0168 0.4756 0.044 Uiso 1 1 calc R . .
Bi2 Bi 0.243314(7) 0.408741(5) 0.303102(4) 0.01382(2) Uani 1 1 d . . .
O2 O 0.84945(14) 0.36713(11) 0.25934(8) 0.0235(3) Uani 1 1 d . . .
N3 N 0.24281(17) 0.57761(12) 0.28327(9) 0.0182(3) Uani 1 1 d . . .
N4 N 0.19127(16) 0.23799(12) 0.23925(9) 0.0172(3) Uani 1 1 d . . .
C27 C 0.16999(19) 0.41152(14) 0.18786(10) 0.0161(4) Uani 1 1 d . . .
C28 C 0.19697(19) 0.49102(14) 0.15779(11) 0.0182(4) Uani 1 1 d . . .
C29 C 0.1616(2) 0.48975(16) 0.08312(12) 0.0226(4) Uani 1 1 d . . .
H29A H 0.1785 0.5434 0.0614 0.027 Uiso 1 1 calc R . .
C30 C 0.1016(2) 0.40967(16) 0.04063(12) 0.0248(5) Uani 1 1 d . . .
H30A H 0.0787 0.4087 -0.0103 0.030 Uiso 1 1 calc R . .
C31 C 0.0746(2) 0.33095(15) 0.07166(11) 0.0218(4) Uani 1 1 d . . .
H31A H 0.0337 0.2766 0.0419 0.026 Uiso 1 1 calc R . .
C32 C 0.10764(19) 0.33183(14) 0.14606(11) 0.0169(4) Uani 1 1 d . . .
C33 C 0.2722(2) 0.57201(14) 0.20684(11) 0.0192(4) Uani 1 1 d . . .
H33A H 0.3687 0.5637 0.2049 0.023 Uiso 1 1 calc R . .
H33B H 0.2476 0.6316 0.1890 0.023 Uiso 1 1 calc R . .
C34 C 0.1082(2) 0.61470(15) 0.29095(13) 0.0233(4) Uani 1 1 d . . .
H34A H 0.1045 0.6789 0.2795 0.035 Uiso 1 1 calc R . .
H34B H 0.0883 0.6153 0.3413 0.035 Uiso 1 1 calc R . .
H34C H 0.0428 0.5745 0.2572 0.035 Uiso 1 1 calc R . .
C35 C 0.3426(2) 0.63645(15) 0.33417(12) 0.0236(4) Uani 1 1 d . . .
H35A H 0.3412 0.7006 0.3228 0.035 Uiso 1 1 calc R . .
H35B H 0.4309 0.6104 0.3292 0.035 Uiso 1 1 calc R . .
H35C H 0.3222 0.6375 0.3844 0.035 Uiso 1 1 calc R . .
C36 C 0.07760(19) 0.25141(14) 0.18488(11) 0.0183(4) Uani 1 1 d . . .
H36A H -0.0030 0.2649 0.2098 0.022 Uiso 1 1 calc R . .
H36B H 0.0605 0.1931 0.1489 0.022 Uiso 1 1 calc R . .
C37 C 0.3026(2) 0.19546(14) 0.20244(12) 0.0221(4) Uani 1 1 d . . .
H37A H 0.2797 0.1300 0.1814 0.033 Uiso 1 1 calc R . .
H37B H 0.3819 0.1975 0.2380 0.033 Uiso 1 1 calc R . .
H37C H 0.3204 0.2306 0.1635 0.033 Uiso 1 1 calc R . .
C38 C 0.1546(2) 0.17916(15) 0.29195(12) 0.0247(4) Uani 1 1 d . . .
H38A H 0.1260 0.1166 0.2660 0.037 Uiso 1 1 calc R . .
H38B H 0.0819 0.2083 0.3172 0.037 Uiso 1 1 calc R . .
H38C H 0.2316 0.1734 0.3277 0.037 Uiso 1 1 calc R . .
C39 C 0.45199(19) 0.40080(14) 0.28470(11) 0.0172(4) Uani 1 1 d . . .
C40 C 0.49579(19) 0.39162(13) 0.21499(10) 0.0161(4) Uani 1 1 d . . .
H40A H 0.4317 0.3899 0.1735 0.019 Uiso 1 1 calc R . .
C41 C 0.62846(19) 0.38496(13) 0.20449(10) 0.0148(4) Uani 1 1 d . . .
C42 C 0.72824(19) 0.38421(13) 0.26723(11) 0.0156(4) Uani 1 1 d . . .
C43 C 0.68302(19) 0.40394(13) 0.33949(10) 0.0152(4) Uani 1 1 d . . .
C44 C 0.5486(2) 0.40900(13) 0.34559(10) 0.0161(4) Uani 1 1 d . . .
H44A H 0.5204 0.4184 0.3930 0.019 Uiso 1 1 calc R . .
C45 C 0.6718(2) 0.37761(15) 0.12723(11) 0.0183(4) Uani 1 1 d . . .
C46 C 0.7785(2) 0.45270(15) 0.12537(12) 0.0245(4) Uani 1 1 d . . .
H46A H 0.8534 0.4465 0.1623 0.037 Uiso 1 1 calc R . .
H46B H 0.7409 0.5153 0.1358 0.037 Uiso 1 1 calc R . .
H46C H 0.8094 0.4442 0.0768 0.037 Uiso 1 1 calc R . .
C47 C 0.5561(2) 0.39213(19) 0.06971(12) 0.0291(5) Uani 1 1 d . . .
H47A H 0.4884 0.3426 0.0670 0.044 Uiso 1 1 calc R . .
H47B H 0.5888 0.3894 0.0219 0.044 Uiso 1 1 calc R . .
H47C H 0.5172 0.4537 0.0835 0.044 Uiso 1 1 calc R . .
C48 C 0.7266(2) 0.27958(15) 0.10385(12) 0.0225(4) Uani 1 1 d . . .
H48A H 0.7944 0.2651 0.1420 0.034 Uiso 1 1 calc R . .
H48B H 0.7660 0.2785 0.0581 0.034 Uiso 1 1 calc R . .
H48C H 0.6542 0.2326 0.0965 0.034 Uiso 1 1 calc R . .
C49 C 0.7860(2) 0.42137(14) 0.40743(11) 0.0174(4) Uani 1 1 d . . .
C50 C 0.8659(2) 0.33296(16) 0.41651(13) 0.0287(5) Uani 1 1 d . . .
H50A H 0.8059 0.2824 0.4235 0.043 Uiso 1 1 calc R . .
H50B H 0.9327 0.3467 0.4592 0.043 Uiso 1 1 calc R . .
H50C H 0.9101 0.3132 0.3727 0.043 Uiso 1 1 calc R . .
C51 C 0.7215(2) 0.4512(2) 0.47789(12) 0.0306(5) Uani 1 1 d . . .
H51A H 0.6621 0.4005 0.4853 0.046 Uiso 1 1 calc R . .
H51B H 0.6705 0.5082 0.4738 0.046 Uiso 1 1 calc R . .
H51C H 0.7907 0.4638 0.5195 0.046 Uiso 1 1 calc R . .
C52 C 0.8814(2) 0.50093(15) 0.39940(12) 0.0240(4) Uani 1 1 d . . .
H52A H 0.9265 0.4828 0.3557 0.036 Uiso 1 1 calc R . .
H52B H 0.9474 0.5127 0.4426 0.036 Uiso 1 1 calc R . .
H52C H 0.8313 0.5582 0.3948 0.036 Uiso 1 1 calc R . .
C53A C 0.2089(7) 1.2564(5) 0.4979(4) 0.0528(18) Uiso 0.55 1 d P A 1
H53A H 0.1705 1.2986 0.4650 0.079 Uiso 0.55 1 calc PR A 1
H53B H 0.1962 1.2823 0.5484 0.079 Uiso 0.55 1 calc PR A 1
H53C H 0.1650 1.1944 0.4846 0.079 Uiso 0.55 1 calc PR A 1
C54A C 0.3478(9) 1.2475(6) 0.4916(5) 0.049(2) Uiso 0.55 1 d P A 1
N5A N 0.4533(10) 1.2457(6) 0.4790(5) 0.091(3) Uiso 0.55 1 d P A 1
C53B C 0.2029(7) 1.2334(5) 0.5122(4) 0.0394(17) Uiso 0.45 1 d P B 2
H53D H 0.1581 1.2141 0.4626 0.059 Uiso 0.45 1 calc PR B 2
H53E H 0.1627 1.2908 0.5350 0.059 Uiso 0.45 1 calc PR B 2
H53F H 0.1935 1.1832 0.5413 0.059 Uiso 0.45 1 calc PR B 2
C54B C 0.3405(16) 1.2513(10) 0.5086(8) 0.074(5) Uiso 0.45 1 d P B 2
N5B N 0.4586(12) 1.2574(8) 0.5106(7) 0.098(4) Uiso 0.45 1 d P B 2

loop_
_atom_site_aniso_label
_atom_site_aniso_U_11
_atom_site_aniso_U_22
_atom_site_aniso_U_33
_atom_site_aniso_U_23
_atom_site_aniso_U_13
_atom_site_aniso_U_12
Bi1 0.01210(4) 0.01587(4) 0.01571(4) 0.00235(3) 0.00043(3) 0.00022(3)
O1 0.0155(7) 0.0322(8) 0.0192(7) 0.0010(6) 0.0038(6) -0.0043(6)
N1 0.0161(8) 0.0149(8) 0.0237(9) 0.0016(7) 0.0030(7) 0.0005(6)
N2 0.0163(8) 0.0146(8) 0.0231(9) 0.0034(7) 0.0035(7) 0.0017(6)
C1 0.0121(9) 0.0178(9) 0.0218(10) 0.0032(8) 0.0040(7) -0.0012(7)
C2 0.0157(9) 0.0194(10) 0.0224(10) 0.0044(8) 0.0055(8) -0.0019(8)
C3 0.0302(12) 0.0267(11) 0.0247(11) 0.0088(9) 0.0067(9) 0.0007(9)
C4 0.0388(13) 0.0325(12) 0.0190(11) 0.0049(9) 0.0092(10) -0.0011(10)
C5 0.0276(11) 0.0241(11) 0.0238(11) -0.0018(8) 0.0112(9) 0.0000(9)
C6 0.0143(9) 0.0182(9) 0.0240(10) 0.0023(8) 0.0073(8) -0.0020(8)
C7 0.0201(10) 0.0174(9) 0.0218(10) 0.0049(8) 0.0027(8) 0.0027(8)
C8 0.0189(10) 0.0206(10) 0.0341(12) 0.0015(9) 0.0032(9) -0.0034(8)
C9 0.0246(11) 0.0172(10) 0.0248(11) 0.0004(8) 0.0035(9) 0.0046(8)
C10 0.0164(9) 0.0176(10) 0.0275(11) 0.0007(8) 0.0069(8) 0.0013(8)
C11 0.0343(13) 0.0247(11) 0.0295(12) 0.0090(9) 0.0032(10) 0.0112(10)
C12 0.0197(10) 0.0175(10) 0.0315(12) 0.0001(8) 0.0055(9) -0.0043(8)
C13 0.0157(9) 0.0162(9) 0.0180(9) 0.0018(7) 0.0040(7) -0.0001(7)
C14 0.0167(9) 0.0174(9) 0.0138(9) 0.0018(7) 0.0043(7) 0.0013(7)
C15 0.0156(9) 0.0154(9) 0.0128(9) 0.0003(7) 0.0013(7) 0.0005(7)
C16 0.0155(9) 0.0171(9) 0.0159(9) 0.0016(7) 0.0043(7) -0.0014(7)
C17 0.0187(9) 0.0150(9) 0.0136(9) 0.0015(7) 0.0052(7) 0.0011(7)
C18 0.0187(9) 0.0161(9) 0.0136(9) 0.0018(7) 0.0003(7) 0.0001(7)
C19 0.0178(9) 0.0210(10) 0.0122(9) 0.0015(7) 0.0003(7) -0.0011(8)
C20 0.0251(11) 0.0212(10) 0.0178(10) 0.0003(8) -0.0004(8) -0.0028(8)
C21 0.0215(10) 0.0239(11) 0.0238(11) 0.0024(8) -0.0029(8) 0.0020(8)
C22 0.0253(11) 0.0308(11) 0.0149(10) 0.0061(8) 0.0018(8) -0.0004(9)
C23 0.0213(10) 0.0208(10) 0.0145(9) 0.0018(7) 0.0068(8) 0.0017(8)
C24 0.0387(13) 0.0239(11) 0.0251(11) 0.0041(9) 0.0188(10) 0.0008(10)
C25 0.0310(12) 0.0250(11) 0.0207(10) 0.0045(8) 0.0118(9) 0.0068(9)
C26 0.0303(12) 0.0420(14) 0.0143(10) -0.0013(9) 0.0065(9) 0.0004(10)
Bi2 0.01246(4) 0.01629(4) 0.01286(4) 0.00184(3) 0.00277(3) -0.00010(3)
O2 0.0145(7) 0.0341(9) 0.0205(7) -0.0002(6) 0.0014(6) 0.0057(6)
N3 0.0186(8) 0.0166(8) 0.0197(8) 0.0017(6) 0.0049(7) -0.0016(7)
N4 0.0156(8) 0.0156(8) 0.0205(8) 0.0026(6) 0.0024(7) 0.0014(6)
C27 0.0125(9) 0.0192(9) 0.0168(9) 0.0029(7) 0.0025(7) 0.0031(7)
C28 0.0146(9) 0.0205(10) 0.0201(10) 0.0041(8) 0.0039(7) 0.0048(8)
C29 0.0226(10) 0.0268(11) 0.0203(10) 0.0085(8) 0.0041(8) 0.0065(9)
C30 0.0242(11) 0.0341(12) 0.0158(10) 0.0038(8) 0.0009(8) 0.0081(9)
C31 0.0179(10) 0.0269(11) 0.0181(10) -0.0023(8) -0.0010(8) 0.0044(8)
C32 0.0110(8) 0.0199(9) 0.0194(10) 0.0016(7) 0.0019(7) 0.0041(7)
C33 0.0208(10) 0.0175(9) 0.0207(10) 0.0055(8) 0.0054(8) -0.0008(8)
C34 0.0233(11) 0.0184(10) 0.0292(11) 0.0024(8) 0.0089(9) 0.0039(8)
C35 0.0258(11) 0.0203(10) 0.0237(11) -0.0001(8) 0.0043(9) -0.0066(9)
C36 0.0135(9) 0.0190(9) 0.0206(10) -0.0006(8) 0.0002(7) -0.0001(7)
C37 0.0181(10) 0.0184(10) 0.0287(11) -0.0002(8) 0.0036(8) 0.0040(8)
C38 0.0271(11) 0.0209(10) 0.0267(11) 0.0061(9) 0.0033(9) -0.0043(9)
C39 0.0125(9) 0.0201(10) 0.0190(10) 0.0032(8) 0.0012(7) 0.0001(7)
C40 0.0151(9) 0.0180(9) 0.0145(9) 0.0027(7) -0.0013(7) 0.0005(7)
C41 0.0147(9) 0.0152(9) 0.0143(9) 0.0018(7) 0.0011(7) -0.0003(7)
C42 0.0136(9) 0.0162(9) 0.0166(9) 0.0021(7) 0.0013(7) 0.0004(7)
C43 0.0158(9) 0.0147(9) 0.0144(9) 0.0015(7) -0.0004(7) -0.0005(7)
C44 0.0184(9) 0.0167(9) 0.0133(9) 0.0021(7) 0.0019(7) -0.0006(7)
C45 0.0173(9) 0.0236(10) 0.0142(9) 0.0021(8) 0.0038(7) 0.0024(8)
C46 0.0276(11) 0.0223(10) 0.0257(11) 0.0042(8) 0.0116(9) 0.0004(9)
C47 0.0247(11) 0.0487(14) 0.0153(10) 0.0089(9) 0.0026(8) 0.0061(10)
C48 0.0243(11) 0.0225(10) 0.0197(10) -0.0017(8) 0.0056(8) -0.0009(8)
C49 0.0159(9) 0.0212(10) 0.0146(9) 0.0028(7) -0.0012(7) -0.0003(8)
C50 0.0303(12) 0.0235(11) 0.0289(12) 0.0050(9) -0.0126(10) 0.0017(9)
C51 0.0225(11) 0.0523(15) 0.0148(10) 0.0009(10) -0.0010(8) -0.0036(11)
C52 0.0230(11) 0.0245(11) 0.0227(10) 0.0038(8) -0.0054(8) -0.0059(9)

loop_
_atom_type_symbol
_atom_type_description
_atom_type_scat_dispersion_real
_atom_type_scat_dispersion_imag
_atom_type_scat_source
C C 0.0033 0.0016 'International Tables Vol C Tables 4.2.6.8 and 6.1.1.4'
H H 0.0000 0.0000 'International Tables Vol C Tables 4.2.6.8 and 6.1.1.4'
N N 0.0061 0.0033 'International Tables Vol C Tables 4.2.6.8 and 6.1.1.4'
O O 0.0106 0.0060 'International Tables Vol C Tables 4.2.6.8 and 6.1.1.4'
Bi Bi -4.1077 10.2566 'International Tables Vol C Tables 4.2.6.8 and 6.1.1.4'

loop_
_geom_angle_atom_site_label_1
_geom_angle_atom_site_label_2
_geom_angle_atom_site_label_3
_geom_angle
C13 Bi1 C1 95.11(7)
C13 Bi1 N1 89.99(6)
C1 Bi1 N1 72.17(6)
C13 Bi1 N2 93.43(6)
C1 Bi1 N2 71.74(6)
N1 Bi1 N2 143.91(5)
C9 N1 C7 111.15(16)
C9 N1 C8 110.31(17)
C7 N1 C8 110.30(17)
C9 N1 Bi1 112.56(12)
C7 N1 Bi1 104.03(11)
C8 N1 Bi1 108.29(12)
C11 N2 C12 110.10(17)
C11 N2 C10 111.54(17)
C12 N2 C10 110.53(16)
C11 N2 Bi1 110.30(13)
C12 N2 Bi1 112.37(12)
C10 N2 Bi1 101.79(11)
C2 C1 C6 122.01(19)
C2 C1 Bi1 118.61(14)
C6 C1 Bi1 119.19(15)
C1 C2 C3 119.05(19)
C1 C2 C7 118.03(18)
C3 C2 C7 122.77(19)
C2 C3 C4 119.4(2)
C5 C4 C3 121.0(2)
C4 C5 C6 119.9(2)
C5 C6 C1 118.65(19)
C5 C6 C10 123.92(19)
C1 C6 C10 117.40(18)
N1 C7 C2 111.16(16)
N2 C10 C6 109.92(16)
C14 C13 C18 117.73(18)
C14 C13 Bi1 122.84(14)
C18 C13 Bi1 119.41(14)
C15 C14 C13 122.99(18)
C14 C15 C16 119.43(17)
C14 C15 C19 121.01(17)
C16 C15 C19 119.54(17)
O1 C16 C17 122.01(17)
O1 C16 C15 121.54(18)
C17 C16 C15 116.45(17)
C18 C17 C16 120.00(17)
C18 C17 C23 121.24(18)
C16 C17 C23 118.75(17)
C17 C18 C13 122.24(18)
C15 C19 C21 110.57(16)
C15 C19 C22 112.27(17)
C21 C19 C22 106.82(17)
C15 C19 C20 109.47(16)
C21 C19 C20 110.14(17)
C22 C19 C20 107.50(16)
C26 C23 C24 107.80(18)
C26 C23 C25 107.38(18)
C24 C23 C25 109.34(18)
C26 C23 C17 112.10(17)
C24 C23 C17 111.64(16)
C25 C23 C17 108.47(16)
C39 Bi2 C27 94.71(7)
C39 Bi2 N3 89.65(7)
C27 Bi2 N3 72.25(6)
C39 Bi2 N4 93.05(6)
C27 Bi2 N4 71.54(6)
N3 Bi2 N4 143.78(5)
C35 N3 C33 111.18(16)
C35 N3 C34 110.39(16)
C33 N3 C34 110.28(17)
C35 N3 Bi2 112.66(13)
C33 N3 Bi2 103.60(11)
C34 N3 Bi2 108.51(12)
C38 N4 C37 109.51(16)
C38 N4 C36 111.92(16)
C37 N4 C36 110.51(16)
C38 N4 Bi2 110.57(12)
C37 N4 Bi2 112.68(12)
C36 N4 Bi2 101.49(11)
C32 C27 C28 122.02(18)
C32 C27 Bi2 119.34(14)
C28 C27 Bi2 118.44(14)
C27 C28 C29 118.66(19)
C27 C28 C33 118.01(18)
C29 C28 C33 123.17(19)
C30 C29 C28 119.7(2)
C29 C30 C31 120.9(2)
C32 C31 C30 119.9(2)
C31 C32 C27 118.75(19)
C31 C32 C36 123.67(18)
C27 C32 C36 117.58(17)
N3 C33 C28 111.17(16)
N4 C36 C32 109.82(16)
C44 C39 C40 117.79(18)
C44 C39 Bi2 118.57(14)
C40 C39 Bi2 123.59(14)
C41 C40 C39 122.62(18)
C40 C41 C42 119.58(17)
C40 C41 C45 120.70(17)
C42 C41 C45 119.72(17)
O2 C42 C43 121.44(18)
O2 C42 C41 121.61(18)
C43 C42 C41 116.96(17)
C44 C43 C42 119.52(17)
C44 C43 C49 121.18(17)
C42 C43 C49 119.27(17)
C43 C44 C39 122.83(18)
C46 C45 C47 107.14(18)
C46 C45 C48 109.50(17)
C47 C45 C48 107.21(17)
C46 C45 C41 110.56(16)
C47 C45 C41 112.29(16)
C48 C45 C41 110.03(16)
C50 C49 C52 109.00(18)
C50 C49 C51 107.70(18)
C52 C49 C51 107.72(18)
C50 C49 C43 111.28(17)
C52 C49 C43 108.90(16)
C51 C49 C43 112.13(17)
N5A C54A C53A 171.2(11)
N5B C54B C53B 171.9(15)

loop_
_geom_bond_atom_site_label_1
_geom_bond_atom_site_label_2
_geom_bond_distance
Bi1 C13 2.188(2)
Bi1 C1 2.207(2)
Bi1 N1 2.5161(17)
Bi1 N2 2.5774(17)
O1 C16 1.278(2)
N1 C9 1.473(3)
N1 C7 1.477(3)
N1 C8 1.481(3)
N2 C11 1.467(3)
N2 C12 1.476(3)
N2 C10 1.481(3)
C1 C2 1.385(3)
C1 C6 1.390(3)
C2 C3 1.389(3)
C2 C7 1.518(3)
C3 C4 1.394(3)
C4 C5 1.387(3)
C5 C6 1.388(3)
C6 C10 1.511(3)
C13 C14 1.398(3)
C13 C18 1.406(3)
C14 C15 1.383(3)
C15 C16 1.458(3)
C15 C19 1.531(3)
C16 C17 1.453(3)
C17 C18 1.384(3)
C17 C23 1.542(3)
C19 C21 1.536(3)
C19 C22 1.536(3)
C19 C20 1.537(3)
C23 C26 1.533(3)
C23 C24 1.534(3)
C23 C25 1.536(3)
Bi2 C39 2.182(2)
Bi2 C27 2.1987(19)
Bi2 N3 2.5159(17)
Bi2 N4 2.5837(17)
O2 C42 1.275(2)
N3 C35 1.473(3)
N3 C33 1.478(3)
N3 C34 1.481(3)
N4 C38 1.470(3)
N4 C37 1.473(3)
N4 C36 1.480(3)
C27 C32 1.389(3)
C27 C28 1.390(3)
C28 C29 1.395(3)
C28 C33 1.511(3)
C29 C30 1.389(3)
C30 C31 1.390(3)
C31 C32 1.387(3)
C32 C36 1.505(3)
C39 C44 1.403(3)
C39 C40 1.407(3)
C40 C41 1.383(3)
C41 C42 1.459(3)
C41 C45 1.540(3)
C42 C43 1.458(3)
C43 C44 1.382(3)
C43 C49 1.536(3)
C45 C46 1.534(3)
C45 C47 1.535(3)
C45 C48 1.536(3)
C49 C50 1.532(3)
C49 C52 1.533(3)
C49 C51 1.535(3)
C53A C54A 1.431(12)
C54A N5A 1.119(12)
C53B C54B 1.428(17)
C54B N5B 1.196(18)

loop_
_geom_torsion_atom_site_label_1
_geom_torsion_atom_site_label_2
_geom_torsion_atom_site_label_3
_geom_torsion_atom_site_label_4
_geom_torsion
C13 Bi1 N1 C9 57.15(14)
C1 Bi1 N1 C9 152.52(15)
N2 Bi1 N1 C9 152.96(12)
C13 Bi1 N1 C7 -63.28(13)
C1 Bi1 N1 C7 32.09(12)
N2 Bi1 N1 C7 32.53(16)
C13 Bi1 N1 C8 179.39(14)
C1 Bi1 N1 C8 -85.25(14)
N2 Bi1 N1 C8 -84.81(16)
C13 Bi1 N2 C11 -114.99(15)
C1 Bi1 N2 C11 150.76(15)
N1 Bi1 N2 C11 150.32(13)
C13 Bi1 N2 C12 8.27(14)
C1 Bi1 N2 C12 -85.98(14)
N1 Bi1 N2 C12 -86.42(16)
C13 Bi1 N2 C10 126.52(12)
C1 Bi1 N2 C10 32.27(12)
N1 Bi1 N2 C10 31.82(16)
C13 Bi1 C1 C2 69.74(16)
N1 Bi1 C1 C2 -18.60(15)
N2 Bi1 C1 C2 161.68(17)
C13 Bi1 C1 C6 -105.38(16)
N1 Bi1 C1 C6 166.28(17)
N2 Bi1 C1 C6 -13.45(14)
C6 C1 C2 C3 0.7(3)
Bi1 C1 C2 C3 -174.31(16)
C6 C1 C2 C7 176.37(18)
Bi1 C1 C2 C7 1.4(2)
C1 C2 C3 C4 1.0(3)
C7 C2 C3 C4 -174.5(2)
C2 C3 C4 C5 -1.2(4)
C3 C4 C5 C6 -0.3(4)
C4 C5 C6 C1 1.9(3)
C4 C5 C6 C10 -176.3(2)
C2 C1 C6 C5 -2.1(3)
Bi1 C1 C6 C5 172.81(15)
C2 C1 C6 C10 176.20(18)
Bi1 C1 C6 C10 -8.8(2)
C9 N1 C7 C2 -162.74(17)
C8 N1 C7 C2 74.6(2)
Bi1 N1 C7 C2 -41.36(17)
C1 C2 C7 N1 30.9(3)
C3 C2 C7 N1 -153.6(2)
C11 N2 C10 C6 -163.88(18)
C12 N2 C10 C6 73.3(2)
Bi1 N2 C10 C6 -46.28(17)
C5 C6 C10 N2 -139.9(2)
C1 C6 C10 N2 41.8(2)
C1 Bi1 C13 C14 5.48(17)
N1 Bi1 C13 C14 77.58(16)
N2 Bi1 C13 C14 -66.47(16)
C1 Bi1 C13 C18 -172.61(15)
N1 Bi1 C13 C18 -100.52(15)
N2 Bi1 C13 C18 115.43(15)
C18 C13 C14 C15 -4.8(3)
Bi1 C13 C14 C15 177.04(14)
C13 C14 C15 C16 -2.8(3)
C13 C14 C15 C19 178.66(18)
C14 C15 C16 O1 -169.66(19)
C19 C15 C16 O1 8.9(3)
C14 C15 C16 C17 10.8(3)
C19 C15 C16 C17 -170.58(17)
O1 C16 C17 C18 168.81(19)
C15 C16 C17 C18 -11.7(3)
O1 C16 C17 C23 -12.5(3)
C15 C16 C17 C23 166.98(17)
C16 C17 C18 C13 4.5(3)
C23 C17 C18 C13 -174.15(18)
C14 C13 C18 C17 4.0(3)
Bi1 C13 C18 C17 -177.84(14)
C14 C15 C19 C21 -128.8(2)
C16 C15 C19 C21 52.6(2)
C14 C15 C19 C22 -9.6(3)
C16 C15 C19 C22 171.79(17)
C14 C15 C19 C20 109.7(2)
C16 C15 C19 C20 -68.9(2)
C18 C17 C23 C26 6.2(3)
C16 C17 C23 C26 -172.49(18)
C18 C17 C23 C24 -114.9(2)
C16 C17 C23 C24 66.4(2)
C18 C17 C23 C25 124.5(2)
C16 C17 C23 C25 -54.1(2)
C39 Bi2 N3 C35 -57.76(14)
C27 Bi2 N3 C35 -152.82(14)
N4 Bi2 N3 C35 -152.46(12)
C39 Bi2 N3 C33 62.50(13)
C27 Bi2 N3 C33 -32.56(12)
N4 Bi2 N3 C33 -32.20(16)
C39 Bi2 N3 C34 179.70(14)
C27 Bi2 N3 C34 84.64(14)
N4 Bi2 N3 C34 85.00(15)
C39 Bi2 N4 C38 114.36(14)
C27 Bi2 N4 C38 -151.69(15)
N3 Bi2 N4 C38 -152.04(13)
C39 Bi2 N4 C37 -8.56(14)
C27 Bi2 N4 C37 85.39(14)
N3 Bi2 N4 C37 85.04(16)
C39 Bi2 N4 C36 -126.75(12)
C27 Bi2 N4 C36 -32.80(11)
N3 Bi2 N4 C36 -33.15(16)
C39 Bi2 C27 C32 105.96(16)
N3 Bi2 C27 C32 -165.91(16)
N4 Bi2 C27 C32 14.31(14)
C39 Bi2 C27 C28 -69.13(16)
N3 Bi2 C27 C28 18.99(14)
N4 Bi2 C27 C28 -160.79(16)
C32 C27 C28 C29 -0.9(3)
Bi2 C27 C28 C29 174.09(15)
C32 C27 C28 C33 -176.52(18)
Bi2 C27 C28 C33 -1.6(2)
C27 C28 C29 C30 -0.4(3)
C33 C28 C29 C30 174.98(19)
C28 C29 C30 C31 0.8(3)
C29 C30 C31 C32 0.1(3)
C30 C31 C32 C27 -1.3(3)
C30 C31 C32 C36 177.60(19)
C28 C27 C32 C31 1.8(3)
Bi2 C27 C32 C31 -173.16(14)
C28 C27 C32 C36 -177.24(17)
Bi2 C27 C32 C36 7.8(2)
C35 N3 C33 C28 163.18(17)
C34 N3 C33 C28 -74.0(2)
Bi2 N3 C33 C28 41.92(17)
C27 C28 C33 N3 -31.3(2)
C29 C28 C33 N3 153.27(19)
C38 N4 C36 C32 164.38(17)
C37 N4 C36 C32 -73.3(2)
Bi2 N4 C36 C32 46.46(16)
C31 C32 C36 N4 139.55(19)
C27 C32 C36 N4 -41.5(2)
C27 Bi2 C39 C44 172.15(16)
N3 Bi2 C39 C44 99.99(16)
N4 Bi2 C39 C44 -116.14(15)
C27 Bi2 C39 C40 -5.21(17)
N3 Bi2 C39 C40 -77.36(17)
N4 Bi2 C39 C40 66.50(17)
C44 C39 C40 C41 3.9(3)
Bi2 C39 C40 C41 -178.77(14)
C39 C40 C41 C42 2.1(3)
C39 C40 C41 C45 -178.39(18)
C40 C41 C42 O2 171.61(19)
C45 C41 C42 O2 -7.9(3)
C40 C41 C42 C43 -8.4(3)
C45 C41 C42 C43 172.04(17)
O2 C42 C43 C44 -170.94(19)
C41 C42 C43 C44 9.1(3)
O2 C42 C43 C49 10.7(3)
C41 C42 C43 C49 -169.29(17)
C42 C43 C44 C39 -3.4(3)
C49 C43 C44 C39 174.89(18)
C40 C39 C44 C43 -3.1(3)
Bi2 C39 C44 C43 179.35(15)
C40 C41 C45 C46 127.3(2)
C42 C41 C45 C46 -53.1(2)
C40 C41 C45 C47 7.7(3)
C42 C41 C45 C47 -172.71(18)
C40 C41 C45 C48 -111.6(2)
C42 C41 C45 C48 68.0(2)
C44 C43 C49 C50 116.3(2)
C42 C43 C49 C50 -65.3(2)
C44 C43 C49 C52 -123.5(2)
C42 C43 C49 C52 54.8(2)
C44 C43 C49 C51 -4.4(3)
C42 C43 C49 C51 173.96(18)
